data_4106917
loop_
_publ_author_name
'Shinsuke Ishihara'
'Jonathan P. Hill'
'Atsuomi Shundo'
'Gary J. Richards'
'Jan Labuta'
'Kei Ohkubo'
'Shunichi Fukuzumi'
'Akira Sato'
'Mark R. J. Elsegood'
'Simon J. Teat'
'Katsuhiko Ariga'

_publ_contact_author
; 
'Jonathan P. Hill'
;
_publ_contact_author_email jonathan.hill@nims.go.jp
_publ_contact_author_phone '+81 29 860 4399'
_publ_section_title
;
 Reversible Photoredox Switching of Porphyrin-Bridged
 Bis-2,6-di-tert-butylphenols
;
_journal_name_full 'Journal of the American Chemical Society'
_journal_page_first 16119
_journal_page_last 16126
_journal_paper_doi 10.1021/ja2056165
_journal_volume 133
_journal_year 2011
_chemical_formula_moiety 'C60 H60 N4 O2, C6 H6'
_chemical_formula_sum 'C66 H66 N4 O2'
_chemical_formula_weight 947.23
_chemical_name_systematic
;
 ?
;
_space_group_IT_number 14
_symmetry_cell_setting monoclinic
_symmetry_space_group_name_Hall '-P 2yn'
_symmetry_space_group_name_H-M 'P 1 21/n 1'
_atom_sites_solution_hydrogens geom
_atom_sites_solution_primary direct
_atom_sites_solution_secondary difmap
_audit_creation_method SHELXL-97
_cell_angle_alpha 90.00
_cell_angle_beta 101.053(3)
_cell_angle_gamma 90.00
_cell_formula_units_Z 4
_cell_length_a 21.1484(12)
_cell_length_b 9.4351(5)
_cell_length_c 27.3906(15)
_cell_measurement_reflns_used 9954
_cell_measurement_temperature 100(2)
_cell_measurement_theta_max 28.21
_cell_measurement_theta_min 2.49
_cell_volume 5364.1(5)
_computing_cell_refinement 'Bruker SAINT'
_computing_data_collection 'Bruker APEX 2'
_computing_data_reduction 'Bruker SAINT'
_computing_molecular_graphics 'Bruker SHELXTL'
_computing_publication_material 'Bruker SHELXTL and local programs'
_computing_structure_refinement 'SHELXL-97 (Sheldrick, 2008)'
_computing_structure_solution 'SHELXS-97 (Sheldrick, 2008)'
_diffrn_ambient_temperature 100(2)
_diffrn_measured_fraction_theta_full 0.982
_diffrn_measured_fraction_theta_max 0.982
_diffrn_measurement_device_type 'Bruker APEX 2 CCD diffractometer'
_diffrn_measurement_method '\w rotation with narrow frames'
_diffrn_radiation_monochromator 'silicon 111'
_diffrn_radiation_source 'Advanced Light Source station 11.3.1'
_diffrn_radiation_type synchrotron
_diffrn_radiation_wavelength 0.7749
_diffrn_reflns_av_R_equivalents 0.1121
_diffrn_reflns_av_sigmaI/netI 0.0781
_diffrn_reflns_limit_h_max 25
_diffrn_reflns_limit_h_min -25
_diffrn_reflns_limit_k_max 11
_diffrn_reflns_limit_k_min -11
_diffrn_reflns_limit_l_max 33
_diffrn_reflns_limit_l_min 0
_diffrn_reflns_number 70584
_diffrn_reflns_theta_full 28.26
_diffrn_reflns_theta_max 28.26
_diffrn_reflns_theta_min 1.22
_diffrn_standards_decay_% 0
_diffrn_standards_number 0
_exptl_absorpt_coefficient_mu 0.070
_exptl_absorpt_correction_T_max 0.997
_exptl_absorpt_correction_T_min 0.981
_exptl_absorpt_correction_type multi-scan
_exptl_absorpt_process_details 'TWINABS v2008/2, Sheldrick, G.M., (2008)'
_exptl_crystal_colour green
_exptl_crystal_density_diffrn 1.173
_exptl_crystal_description plate
_exptl_crystal_F_000 2024
_exptl_crystal_size_max 0.27
_exptl_crystal_size_mid 0.16
_exptl_crystal_size_min 0.05
_refine_diff_density_max 1.431
_refine_diff_density_min -0.573
_refine_diff_density_rms 0.144
_refine_ls_extinction_method none
_refine_ls_goodness_of_fit_ref 1.105
_refine_ls_hydrogen_treatment constr
_refine_ls_matrix_type full
_refine_ls_number_parameters 662
_refine_ls_number_reflns 19311
_refine_ls_number_restraints 0
_refine_ls_restrained_S_all 1.105
_refine_ls_R_factor_all 0.1511
_refine_ls_R_factor_gt 0.1436
_refine_ls_shift/su_max 0.000
_refine_ls_shift/su_mean 0.000
_refine_ls_structure_factor_coef Fsqd
_refine_ls_weighting_details 'calc w=1/[\s^2^(Fo^2^)+(0.1846P)^2^+22.0410P] where P=(Fo^2^+2Fc^2^)/3'
_refine_ls_weighting_scheme calc
_refine_ls_wR_factor_gt 0.3606
_refine_ls_wR_factor_ref 0.3669
_reflns_number_gt 17506
_reflns_number_total 19311
_reflns_threshold_expression I>2\s(I)
_cod_data_source_file ja2056165_si_005.cif
_cod_data_source_block jph5
_cod_database_code 4106917

loop_
_symmetry_equiv_pos_as_xyz
'x, y, z'
'-x+1/2, y+1/2, -z+1/2'
'-x, -y, -z'
'x-1/2, -y-1/2, z-1/2'

loop_
_atom_site_label
_atom_site_type_symbol
_atom_site_fract_x
_atom_site_fract_y
_atom_site_fract_z
_atom_site_U_iso_or_equiv
_atom_site_adp_type
_atom_site_occupancy
_atom_site_symmetry_multiplicity
_atom_site_calc_flag
_atom_site_refinement_flags
N1 N 0.19280(17) 0.4368(4) 0.54294(13) 0.0213(7) Uani 1 1 d .
C1 C 0.2164(2) 0.4399(4) 0.59122(15) 0.0189(8) Uani 1 1 d .
C2 C 0.1739(2) 0.3702(5) 0.61898(17) 0.0281(10) Uani 1 1 d .
H2 H 0.1801 0.3613 0.6541 0.034 Uiso 1 1 calc R
C3 C 0.1240(2) 0.3202(5) 0.58564(19) 0.0297(10) Uani 1 1 d .
H3 H 0.0888 0.2669 0.5928 0.036 Uiso 1 1 calc R
C4 C 0.1339(2) 0.3632(4) 0.53615(16) 0.0220(8) Uani 1 1 d .
C5 C 0.0942(2) 0.3469(5) 0.49144(19) 0.0278(10) Uani 1 1 d .
N2 N 0.16789(17) 0.4528(4) 0.44178(13) 0.0222(7) Uani 1 1 d .
H2A H 0.2025 0.4498 0.4654 0.027 Uiso 1 1 calc R
C6 C 0.1080(2) 0.3989(4) 0.44538(17) 0.0239(9) Uani 1 1 d .
C7 C 0.0662(2) 0.4258(5) 0.4014(2) 0.0330(11) Uani 1 1 d .
H7 H 0.0217 0.4023 0.3938 0.040 Uiso 1 1 calc R
C8 C 0.1014(2) 0.4947(5) 0.36987(18) 0.0283(10) Uani 1 1 d .
H8 H 0.0854 0.5249 0.3367 0.034 Uiso 1 1 calc R
C9 C 0.1648(2) 0.5107(4) 0.39644(16) 0.0208(8) Uani 1 1 d .
C10 C 0.2210(2) 0.5768(4) 0.38166(14) 0.0205(8) Uani 1 1 d .
N3 N 0.30402(16) 0.4599(4) 0.44336(13) 0.0209(7) Uani 1 1 d .
C11 C 0.2836(2) 0.5031(4) 0.39683(16) 0.0216(9) Uani 1 1 d .
C12 C 0.3296(2) 0.4703(5) 0.36661(15) 0.0256(9) Uani 1 1 d .
H12 H 0.3264 0.4927 0.3324 0.031 Uiso 1 1 calc R
C13 C 0.3785(2) 0.4018(5) 0.39582(17) 0.0270(10) Uani 1 1 d .
H13 H 0.4156 0.3638 0.3858 0.032 Uiso 1 1 calc R
C14 C 0.36407(19) 0.3966(4) 0.44569(14) 0.0170(8) Uani 1 1 d .
C15 C 0.40384(19) 0.3465(4) 0.48840(16) 0.0211(9) Uani 1 1 d .
N4 N 0.33503(17) 0.4368(4) 0.54403(13) 0.0214(7) Uani 1 1 d .
H4 H 0.3049 0.4711 0.5203 0.026 Uiso 1 1 calc R
C16 C 0.38952(19) 0.3654(4) 0.53686(15) 0.0173(8) Uani 1 1 d .
C17 C 0.4244(2) 0.3288(5) 0.58399(17) 0.0246(9) Uani 1 1 d .
H17 H 0.4641 0.2786 0.5907 0.030 Uiso 1 1 calc R
C18 C 0.3906(2) 0.3788(5) 0.61905(16) 0.0270(9) Uani 1 1 d .
H18 H 0.4028 0.3696 0.6541 0.032 Uiso 1 1 calc R
C19 C 0.3355(2) 0.4452(5) 0.59306(16) 0.0236(9) Uani 1 1 d .
C20 C 0.2795(2) 0.5079(4) 0.61158(14) 0.0200(8) Uani 1 1 d .
C21 C 0.0309(2) 0.2716(5) 0.48717(19) 0.0293(10) Uani 1 1 d .
C22 C -0.0144(2) 0.3137(6) 0.5161(2) 0.0400(12) Uani 1 1 d .
H22 H -0.0049 0.3903 0.5389 0.048 Uiso 1 1 calc R
C23 C -0.0731(2) 0.2429(6) 0.5113(2) 0.0450(14) Uani 1 1 d .
H23 H -0.1040 0.2727 0.5301 0.054 Uiso 1 1 calc R
C24 C -0.0866(2) 0.1288(6) 0.4788(2) 0.0440(15) Uani 1 1 d .
H24 H -0.1262 0.0793 0.4763 0.053 Uiso 1 1 calc R
C25 C -0.0423(3) 0.0869(7) 0.4501(2) 0.0445(14) Uani 1 1 d .
H25 H -0.0513 0.0088 0.4279 0.053 Uiso 1 1 calc R
C26 C 0.0155(2) 0.1614(5) 0.45432(19) 0.0325(11) Uani 1 1 d .
H26 H 0.0451 0.1350 0.4338 0.039 Uiso 1 1 calc R
C27 C 0.2169(2) 0.7025(4) 0.35571(14) 0.0202(8) Uani 1 1 d .
C28 C 0.1579(2) 0.7836(5) 0.34466(17) 0.0253(9) Uani 1 1 d .
H28 H 0.1217 0.7491 0.3569 0.030 Uiso 1 1 calc R
C29 C 0.1508(2) 0.9043(5) 0.31831(19) 0.0302(10) Uani 1 1 d .
C30 C 0.2059(2) 0.9536(4) 0.29573(15) 0.0269(9) Uani 1 1 d .
O1 O 0.1991(2) 1.0462(4) 0.26390(13) 0.0450(9) Uani 1 1 d .
C31 C 0.2698(2) 0.8885(5) 0.31523(16) 0.0253(9) Uani 1 1 d .
C32 C 0.2723(2) 0.7690(5) 0.34181(15) 0.0219(9) Uani 1 1 d .
H32 H 0.3131 0.7252 0.3522 0.026 Uiso 1 1 calc R
C33 C 0.0901(3) 0.9962(5) 0.3127(3) 0.0459(15) Uani 1 1 d .
C34 C 0.1085(3) 1.1454(6) 0.3325(3) 0.0504(15) Uani 1 1 d .
H34A H 0.1195 1.1430 0.3689 0.076 Uiso 1 1 calc R
H34B H 0.0720 1.2097 0.3220 0.076 Uiso 1 1 calc R
H34C H 0.1457 1.1789 0.3193 0.076 Uiso 1 1 calc R
C35 C 0.0419(3) 0.9334(7) 0.3410(3) 0.066(2) Uani 1 1 d .
H35A H 0.0640 0.9065 0.3745 0.098 Uiso 1 1 calc R
H35B H 0.0220 0.8494 0.3235 0.098 Uiso 1 1 calc R
H35C H 0.0085 1.0037 0.3434 0.098 Uiso 1 1 calc R
C36 C 0.0582(4) 1.0056(8) 0.2568(3) 0.077(2) Uani 1 1 d .
H36A H 0.0155 1.0488 0.2534 0.115 Uiso 1 1 calc R
H36B H 0.0540 0.9102 0.2424 0.115 Uiso 1 1 calc R
H36C H 0.0851 1.0637 0.2392 0.115 Uiso 1 1 calc R
C37 C 0.3305(3) 0.9599(5) 0.30385(18) 0.0316(10) Uani 1 1 d .
C38 C 0.3301(4) 0.9498(7) 0.2479(2) 0.0569(17) Uani 1 1 d .
H38A H 0.2940 1.0050 0.2296 0.085 Uiso 1 1 calc R
H38B H 0.3255 0.8504 0.2375 0.085 Uiso 1 1 calc R
H38C H 0.3707 0.9875 0.2410 0.085 Uiso 1 1 calc R
C39 C 0.3918(2) 0.8867(6) 0.3308(3) 0.0483(15) Uani 1 1 d .
H39A H 0.4295 0.9341 0.3224 0.072 Uiso 1 1 calc R
H39B H 0.3913 0.7872 0.3205 0.072 Uiso 1 1 calc R
H39C H 0.3937 0.8918 0.3668 0.072 Uiso 1 1 calc R
C40 C 0.3338(3) 1.1155(5) 0.3207(2) 0.0414(12) Uani 1 1 d .
H40A H 0.2971 1.1675 0.3017 0.062 Uiso 1 1 calc R
H40B H 0.3740 1.1580 0.3151 0.062 Uiso 1 1 calc R
H40C H 0.3322 1.1201 0.3562 0.062 Uiso 1 1 calc R
C41 C 0.4636(2) 0.2712(5) 0.48403(15) 0.0223(9) Uani 1 1 d .
C42 C 0.4624(2) 0.1539(5) 0.45257(17) 0.0292(10) Uani 1 1 d .
H42 H 0.4222 0.1228 0.4339 0.035 Uiso 1 1 calc R
C43 C 0.5178(3) 0.0818(6) 0.4478(2) 0.0368(12) Uani 1 1 d .
H43 H 0.5155 0.0024 0.4261 0.044 Uiso 1 1 calc R
C44 C 0.5772(3) 0.1268(6) 0.4750(2) 0.0375(12) Uani 1 1 d .
H44 H 0.6156 0.0778 0.4721 0.045 Uiso 1 1 calc R
C45 C 0.5799(2) 0.2432(6) 0.5062(2) 0.0349(11) Uani 1 1 d .
H45 H 0.6205 0.2748 0.5240 0.042 Uiso 1 1 calc R
C46 C 0.5238(2) 0.3149(5) 0.51187(17) 0.0261(9) Uani 1 1 d .
H46 H 0.5261 0.3924 0.5343 0.031 Uiso 1 1 calc R
C47 C 0.2855(2) 0.6161(4) 0.64413(14) 0.0216(8) Uani 1 1 d .
C48 C 0.3470(2) 0.6873(5) 0.66134(17) 0.0239(9) Uani 1 1 d .
H48 H 0.3839 0.6501 0.6507 0.029 Uiso 1 1 calc R
C49 C 0.3551(2) 0.8001(5) 0.69070(17) 0.0253(9) Uani 1 1 d .
C50 C 0.2974(2) 0.8604(5) 0.70800(16) 0.0267(9) Uani 1 1 d .
O2 O 0.30344(18) 0.9614(4) 0.73638(14) 0.0435(9) Uani 1 1 d .
C51 C 0.2331(2) 0.7927(4) 0.68942(16) 0.0206(8) Uani 1 1 d .
C52 C 0.2300(2) 0.6766(4) 0.66026(15) 0.0210(8) Uani 1 1 d .
H52 H 0.1893 0.6323 0.6498 0.025 Uiso 1 1 calc R
C53 C 0.4193(2) 0.8772(5) 0.7052(2) 0.0366(12) Uani 1 1 d .
C54 C 0.4151(3) 1.0306(5) 0.6857(2) 0.0426(13) Uani 1 1 d .
H54A H 0.3828 1.0827 0.6998 0.064 Uiso 1 1 calc R
H54B H 0.4028 1.0299 0.6494 0.064 Uiso 1 1 calc R
H54C H 0.4571 1.0768 0.6955 0.064 Uiso 1 1 calc R
C55 C 0.4716(3) 0.8013(6) 0.6832(3) 0.0572(19) Uani 1 1 d .
H55A H 0.4631 0.8142 0.6470 0.086 Uiso 1 1 calc R
H55B H 0.4713 0.7000 0.6909 0.086 Uiso 1 1 calc R
H55C H 0.5139 0.8413 0.6975 0.086 Uiso 1 1 calc R
C56 C 0.4415(3) 0.8758(7) 0.7627(3) 0.0577(17) Uani 1 1 d .
H56A H 0.4379 0.7794 0.7752 0.087 Uiso 1 1 calc R
H56B H 0.4142 0.9399 0.7777 0.087 Uiso 1 1 calc R
H56C H 0.4864 0.9072 0.7714 0.087 Uiso 1 1 calc R
C57 C 0.1728(2) 0.8601(4) 0.70379(14) 0.0199(8) Uani 1 1 d .
C58 C 0.1809(2) 0.8600(5) 0.76063(16) 0.0315(10) Uani 1 1 d .
H58A H 0.1427 0.9024 0.7702 0.047 Uiso 1 1 calc R
H58B H 0.2192 0.9151 0.7751 0.047 Uiso 1 1 calc R
H58C H 0.1859 0.7623 0.7729 0.047 Uiso 1 1 calc R
C59 C 0.1122(2) 0.7765(5) 0.68242(17) 0.0256(9) Uani 1 1 d .
H59A H 0.1082 0.7681 0.6463 0.038 Uiso 1 1 calc R
H59B H 0.0744 0.8259 0.6899 0.038 Uiso 1 1 calc R
H59C H 0.1150 0.6817 0.6973 0.038 Uiso 1 1 calc R
C60 C 0.1644(3) 1.0105(5) 0.6833(2) 0.0342(11) Uani 1 1 d .
H60A H 0.2034 1.0655 0.6957 0.051 Uiso 1 1 calc R
H60B H 0.1275 1.0552 0.6941 0.051 Uiso 1 1 calc R
H60C H 0.1566 1.0075 0.6469 0.051 Uiso 1 1 calc R
C61 C 0.2645(3) 0.0885(5) 0.5411(2) 0.0371(11) Uani 1 1 d .
H61 H 0.2718 0.1697 0.5620 0.045 Uiso 1 1 calc R
C62 C 0.2553(3) 0.1039(5) 0.4904(2) 0.0413(12) Uani 1 1 d .
H62 H 0.2550 0.1957 0.4760 0.050 Uiso 1 1 calc R
C63 C 0.2463(3) -0.0144(6) 0.46037(18) 0.0419(12) Uani 1 1 d .
H63 H 0.2399 -0.0038 0.4253 0.050 Uiso 1 1 calc R
C64 C 0.2466(3) -0.1484(5) 0.48086(19) 0.0366(11) Uani 1 1 d .
H64 H 0.2416 -0.2300 0.4602 0.044 Uiso 1 1 calc R
C65 C 0.2543(3) -0.1617(5) 0.53226(19) 0.0358(11) Uani 1 1 d .
H65 H 0.2533 -0.2529 0.5468 0.043 Uiso 1 1 calc R
C66 C 0.2634(2) -0.0442(6) 0.56183(17) 0.0328(10) Uani 1 1 d .
H66 H 0.2689 -0.0541 0.5969 0.039 Uiso 1 1 calc R

loop_
_atom_site_aniso_label
_atom_site_aniso_U_11
_atom_site_aniso_U_22
_atom_site_aniso_U_33
_atom_site_aniso_U_23
_atom_site_aniso_U_13
_atom_site_aniso_U_12
N1 0.0214(17) 0.0158(17) 0.0265(18) 0.0011(14) 0.0042(14) -0.0001(14)
C1 0.023(2) 0.0098(18) 0.025(2) -0.0033(14) 0.0055(16) 0.0032(16)
C2 0.041(3) 0.023(2) 0.024(2) 0.0034(17) 0.0139(19) -0.001(2)
C3 0.023(2) 0.026(2) 0.043(3) 0.005(2) 0.0136(19) -0.0016(18)
C4 0.022(2) 0.0121(18) 0.035(2) 0.0052(15) 0.0126(19) -0.0006(16)
C5 0.024(2) 0.018(2) 0.041(3) 0.0073(18) 0.0053(19) -0.0002(18)
N2 0.0172(17) 0.0231(18) 0.0245(18) -0.0023(14) -0.0001(14) 0.0027(15)
C6 0.023(2) 0.0125(19) 0.036(2) 0.0059(16) 0.0050(19) 0.0030(17)
C7 0.019(2) 0.027(2) 0.049(3) 0.010(2) -0.004(2) -0.0025(19)
C8 0.020(2) 0.025(2) 0.039(2) 0.0118(18) 0.0038(19) 0.0010(18)
C9 0.021(2) 0.0127(19) 0.027(2) 0.0003(15) 0.0014(17) 0.0022(16)
C10 0.0216(19) 0.0171(19) 0.0226(18) 0.0001(14) 0.0034(17) 0.0033(17)
N3 0.0171(16) 0.0156(17) 0.0279(19) 0.0023(14) -0.0011(14) 0.0032(14)
C11 0.023(2) 0.0133(19) 0.029(2) -0.0024(16) 0.0061(18) -0.0033(16)
C12 0.038(3) 0.023(2) 0.0182(19) -0.0020(15) 0.0094(18) 0.0009(19)
C13 0.023(2) 0.027(2) 0.032(2) -0.0109(18) 0.0057(18) 0.0016(18)
C14 0.0160(18) 0.0128(18) 0.0214(19) -0.0050(14) 0.0015(16) 0.0034(16)
C15 0.0167(19) 0.016(2) 0.030(2) -0.0032(16) 0.0036(16) -0.0039(16)
N4 0.0209(17) 0.0190(18) 0.0251(18) -0.0008(14) 0.0062(14) 0.0042(14)
C16 0.0177(18) 0.0109(17) 0.025(2) 0.0006(14) 0.0076(16) 0.0004(15)
C17 0.022(2) 0.023(2) 0.029(2) 0.0029(17) 0.0037(17) 0.0048(18)
C18 0.031(2) 0.029(2) 0.022(2) 0.0027(17) 0.0058(18) 0.0068(19)
C19 0.025(2) 0.017(2) 0.028(2) -0.0051(16) 0.0019(18) 0.0018(18)
C20 0.0210(19) 0.0177(19) 0.0218(18) 0.0071(14) 0.0055(17) 0.0052(17)
C21 0.016(2) 0.028(2) 0.043(3) 0.016(2) 0.0036(19) 0.0027(18)
C22 0.024(2) 0.031(3) 0.064(4) 0.012(2) 0.005(2) 0.001(2)
C23 0.019(2) 0.040(3) 0.076(4) 0.025(3) 0.007(2) 0.004(2)
C24 0.019(2) 0.048(3) 0.062(4) 0.032(3) -0.001(2) -0.009(2)
C25 0.035(3) 0.048(3) 0.045(3) 0.017(3) -0.008(2) -0.019(2)
C26 0.020(2) 0.031(3) 0.040(3) 0.013(2) -0.0075(19) -0.0018(19)
C27 0.0209(19) 0.0178(19) 0.0220(18) -0.0019(15) 0.0046(17) -0.0008(17)
C28 0.019(2) 0.019(2) 0.038(2) 0.0033(18) 0.0046(18) -0.0013(17)
C29 0.025(2) 0.022(2) 0.042(3) 0.0006(19) 0.004(2) 0.0051(18)
C30 0.041(3) 0.0151(19) 0.024(2) -0.0062(15) 0.0063(19) -0.005(2)
O1 0.067(3) 0.0271(18) 0.0396(19) 0.0126(15) 0.0082(19) 0.0015(19)
C31 0.032(2) 0.023(2) 0.022(2) -0.0084(17) 0.0078(18) -0.0071(19)
C32 0.0191(19) 0.028(2) 0.0185(19) -0.0048(16) 0.0033(15) -0.0039(17)
C33 0.032(3) 0.017(2) 0.085(4) 0.010(2) 0.003(3) -0.001(2)
C34 0.057(4) 0.032(3) 0.066(4) -0.001(3) 0.021(3) 0.020(3)
C35 0.025(3) 0.036(3) 0.138(7) 0.025(4) 0.022(3) 0.014(2)
C36 0.052(4) 0.054(4) 0.106(6) 0.012(4) -0.031(4) 0.009(3)
C37 0.038(3) 0.021(2) 0.041(3) 0.0067(18) 0.019(2) -0.001(2)
C38 0.086(5) 0.043(3) 0.051(4) 0.013(3) 0.039(3) 0.001(3)
C39 0.023(2) 0.039(3) 0.084(4) 0.021(3) 0.015(3) -0.001(2)
C40 0.043(3) 0.024(2) 0.057(3) 0.007(2) 0.008(3) -0.007(2)
C41 0.022(2) 0.022(2) 0.023(2) 0.0004(16) 0.0038(16) 0.0018(17)
C42 0.033(2) 0.024(2) 0.028(2) -0.0064(18) 0.0000(19) 0.017(2)
C43 0.037(3) 0.035(3) 0.039(3) -0.002(2) 0.009(2) 0.018(2)
C44 0.036(3) 0.038(3) 0.042(3) 0.001(2) 0.018(2) 0.013(2)
C45 0.024(2) 0.040(3) 0.040(3) 0.005(2) 0.005(2) 0.006(2)
C46 0.017(2) 0.028(2) 0.033(2) 0.0019(18) 0.0041(17) 0.0060(18)
C47 0.0220(19) 0.023(2) 0.0206(18) 0.0030(15) 0.0050(17) 0.0023(18)
C48 0.0174(19) 0.022(2) 0.032(2) 0.0021(17) 0.0035(17) -0.0009(17)
C49 0.018(2) 0.031(2) 0.028(2) -0.0006(18) 0.0056(17) -0.0020(18)
C50 0.026(2) 0.022(2) 0.034(2) -0.0044(17) 0.010(2) 0.0007(19)
O2 0.038(2) 0.043(2) 0.051(2) -0.0237(17) 0.0129(18) -0.0130(18)
C51 0.024(2) 0.014(2) 0.026(2) 0.0031(15) 0.0094(17) 0.0046(16)
C52 0.023(2) 0.017(2) 0.022(2) 0.0014(16) 0.0017(16) -0.0033(17)
C53 0.015(2) 0.025(2) 0.069(4) -0.006(2) 0.007(2) -0.0041(19)
C54 0.037(3) 0.013(2) 0.079(4) 0.004(2) 0.014(3) 0.003(2)
C55 0.023(3) 0.029(3) 0.121(6) -0.008(3) 0.019(3) 0.003(2)
C56 0.042(3) 0.054(4) 0.066(4) -0.014(3) -0.016(3) -0.007(3)
C57 0.023(2) 0.0194(19) 0.0197(19) -0.0016(15) 0.0088(17) 0.0036(17)
C58 0.035(3) 0.037(3) 0.023(2) -0.0081(18) 0.0059(19) 0.001(2)
C59 0.019(2) 0.032(2) 0.027(2) -0.0044(18) 0.0061(17) 0.0062(18)
C60 0.035(3) 0.019(2) 0.050(3) 0.0028(19) 0.010(2) 0.013(2)
C61 0.034(2) 0.028(2) 0.050(3) -0.011(2) 0.010(2) -0.001(2)
C62 0.043(3) 0.026(2) 0.054(3) 0.012(2) 0.005(3) 0.005(2)
C63 0.040(3) 0.053(3) 0.029(2) 0.005(2) -0.002(2) -0.008(3)
C64 0.030(2) 0.034(3) 0.042(3) -0.011(2) -0.001(2) 0.000(2)
C65 0.037(3) 0.022(2) 0.044(3) 0.0080(19) -0.002(2) 0.003(2)
C66 0.023(2) 0.048(3) 0.028(2) 0.006(2) 0.0056(19) 0.010(2)

loop_
_atom_type_symbol
_atom_type_description
_atom_type_scat_dispersion_real
_atom_type_scat_dispersion_imag
_atom_type_scat_source
C C 0.0033 0.0016 'International Tables Vol C Tables 4.2.6.8 and 6.1.1.4'
H H 0.0000 0.0000 'International Tables Vol C Tables 4.2.6.8 and 6.1.1.4'
N N 0.0061 0.0033 'International Tables Vol C Tables 4.2.6.8 and 6.1.1.4'
O O 0.0106 0.0060 'International Tables Vol C Tables 4.2.6.8 and 6.1.1.4'

loop_
_geom_angle_atom_site_label_1
_geom_angle_atom_site_label_2
_geom_angle_atom_site_label_3
_geom_angle
C1 N1 C4 107.3(3)
N1 C1 C2 111.3(4)
N1 C1 C20 121.6(4)
C2 C1 C20 127.1(4)
C3 C2 C1 106.8(4)
C2 C3 C4 107.4(4)
C5 C4 N1 123.7(4)
C5 C4 C3 129.1(4)
N1 C4 C3 107.1(4)
C4 C5 C6 124.2(4)
C4 C5 C21 120.9(4)
C6 C5 C21 114.9(4)
C9 N2 C6 109.4(4)
C7 C6 N2 108.2(4)
C7 C6 C5 129.0(4)
N2 C6 C5 122.0(4)
C6 C7 C8 107.3(4)
C7 C8 C9 107.3(4)
N2 C9 C8 107.8(4)
N2 C9 C10 122.0(4)
C8 C9 C10 130.2(4)
C27 C10 C9 122.4(4)
C27 C10 C11 120.8(4)
C9 C10 C11 116.8(3)
C11 N3 C14 107.5(3)
N3 C11 C12 110.9(4)
N3 C11 C10 121.4(4)
C12 C11 C10 127.7(4)
C13 C12 C11 106.9(4)
C12 C13 C14 107.4(4)
C15 C14 N3 125.8(4)
C15 C14 C13 126.9(4)
N3 C14 C13 107.2(3)
C14 C15 C16 122.6(4)
C14 C15 C41 119.1(4)
C16 C15 C41 118.3(4)
C19 N4 C16 109.0(4)
N4 C16 C17 107.2(4)
N4 C16 C15 121.7(4)
C17 C16 C15 131.1(4)
C18 C17 C16 107.7(4)
C17 C18 C19 106.9(4)
N4 C19 C18 109.2(4)
N4 C19 C20 120.5(4)
C18 C19 C20 130.1(4)
C47 C20 C1 122.6(4)
C47 C20 C19 123.0(4)
C1 C20 C19 114.4(3)
C26 C21 C22 118.6(4)
C26 C21 C5 120.4(4)
C22 C21 C5 121.0(5)
C23 C22 C21 120.0(6)
C24 C23 C22 120.1(6)
C23 C24 C25 120.3(5)
C24 C25 C26 118.9(6)
C21 C26 C25 122.1(5)
C10 C27 C32 122.5(4)
C10 C27 C28 122.0(4)
C32 C27 C28 115.3(3)
C29 C28 C27 124.4(4)
C28 C29 C30 118.1(4)
C28 C29 C33 122.6(4)
C30 C29 C33 119.2(4)
O1 C30 C31 121.7(5)
O1 C30 C29 121.5(5)
C31 C30 C29 116.7(4)
C32 C31 C30 118.8(4)
C32 C31 C37 122.3(4)
C30 C31 C37 118.9(4)
C31 C32 C27 124.1(4)
C35 C33 C34 109.2(6)
C35 C33 C29 111.2(4)
C34 C33 C29 109.5(4)
C35 C33 C36 108.6(6)
C34 C33 C36 109.2(5)
C29 C33 C36 109.1(5)
C39 C37 C38 107.3(5)
C39 C37 C31 111.6(4)
C38 C37 C31 109.3(4)
C39 C37 C40 107.6(5)
C38 C37 C40 110.6(4)
C31 C37 C40 110.4(4)
C42 C41 C46 118.1(4)
C42 C41 C15 121.0(4)
C46 C41 C15 120.8(4)
C43 C42 C41 122.1(5)
C42 C43 C44 119.4(5)
C45 C44 C43 119.7(4)
C44 C45 C46 121.0(5)
C45 C46 C41 119.6(4)
C20 C47 C52 121.5(4)
C20 C47 C48 121.9(4)
C52 C47 C48 116.4(4)
C49 C48 C47 124.7(4)
C48 C49 C50 118.5(4)
C48 C49 C53 123.2(4)
C50 C49 C53 118.2(4)
O2 C50 C51 121.7(4)
O2 C50 C49 120.3(4)
C51 C50 C49 118.0(3)
C52 C51 C50 119.0(4)
C52 C51 C57 122.4(4)
C50 C51 C57 118.5(3)
C51 C52 C47 123.3(4)
C49 C53 C55 110.3(4)
C49 C53 C54 111.6(4)
C55 C53 C54 107.4(5)
C49 C53 C56 110.0(5)
C55 C53 C56 107.1(5)
C54 C53 C56 110.2(5)
C59 C57 C60 108.0(4)
C59 C57 C58 108.1(4)
C60 C57 C58 110.9(4)
C59 C57 C51 111.4(3)
C60 C57 C51 109.6(3)
C58 C57 C51 108.8(3)
C62 C61 C66 120.2(4)
C61 C62 C63 119.6(5)
C62 C63 C64 120.6(5)
C63 C64 C65 118.9(4)
C66 C65 C64 120.2(4)
C65 C66 C61 120.4(4)

loop_
_geom_bond_atom_site_label_1
_geom_bond_atom_site_label_2
_geom_bond_distance
N1 C1 1.321(6)
N1 C4 1.406(5)
C1 C2 1.442(6)
C1 C20 1.490(6)
C2 C3 1.342(7)
C3 C4 1.468(6)
C4 C5 1.354(6)
C5 C6 1.434(7)
C5 C21 1.500(6)
N2 C9 1.347(6)
N2 C6 1.387(6)
C6 C7 1.374(6)
C7 C8 1.404(7)
C8 C9 1.406(6)
C9 C10 1.465(6)
C10 C27 1.378(5)
C10 C11 1.482(6)
N3 C11 1.329(6)
N3 C14 1.394(5)
C11 C12 1.428(6)
C12 C13 1.345(6)
C13 C14 1.456(6)
C14 C15 1.386(6)
C15 C16 1.428(6)
C15 C41 1.475(6)
N4 C19 1.343(6)
N4 C16 1.381(5)
C16 C17 1.402(6)
C17 C18 1.385(6)
C18 C19 1.393(6)
C19 C20 1.496(6)
C20 C47 1.345(6)
C21 C26 1.373(7)
C21 C22 1.413(7)
C22 C23 1.394(7)
C23 C24 1.390(9)
C24 C25 1.392(9)
C25 C26 1.395(7)
C27 C32 1.443(6)
C27 C28 1.447(6)
C28 C29 1.341(7)
C29 C30 1.495(7)
C29 C33 1.532(7)
C30 O1 1.223(5)
C30 C31 1.488(7)
C31 C32 1.337(6)
C31 C37 1.534(6)
C33 C35 1.515(9)
C33 C34 1.531(8)
C33 C36 1.555(10)
C37 C39 1.527(7)
C37 C38 1.533(7)
C37 C40 1.536(7)
C41 C42 1.400(6)
C41 C46 1.413(6)
C42 C43 1.383(6)
C43 C44 1.399(8)
C44 C45 1.386(8)
C45 C46 1.401(6)
C47 C52 1.450(6)
C47 C48 1.459(6)
C48 C49 1.325(6)
C49 C50 1.503(6)
C49 C53 1.525(6)
C50 O2 1.220(5)
C50 C51 1.501(6)
C51 C52 1.350(6)
C51 C57 1.542(6)
C53 C55 1.535(7)
C53 C54 1.540(7)
C53 C56 1.553(9)
C57 C59 1.523(6)
C57 C60 1.524(6)
C57 C58 1.533(6)
C61 C62 1.374(8)
C61 C66 1.377(7)
C62 C63 1.378(8)
C63 C64 1.383(8)
C64 C65 1.392(7)
C65 C66 1.364(7)

loop_
_geom_torsion_atom_site_label_1
_geom_torsion_atom_site_label_2
_geom_torsion_atom_site_label_3
_geom_torsion_atom_site_label_4
_geom_torsion
C4 N1 C1 C2 -0.8(5)
C4 N1 C1 C20 178.8(3)
N1 C1 C2 C3 1.8(5)
C20 C1 C2 C3 -177.8(4)
C1 C2 C3 C4 -1.9(5)
C1 N1 C4 C5 175.8(4)
C1 N1 C4 C3 -0.4(4)
C2 C3 C4 C5 -174.4(4)
C2 C3 C4 N1 1.5(5)
N1 C4 C5 C6 1.9(7)
C3 C4 C5 C6 177.2(4)
N1 C4 C5 C21 -177.7(4)
C3 C4 C5 C21 -2.3(7)
C9 N2 C6 C7 -1.0(5)
C9 N2 C6 C5 -171.9(4)
C4 C5 C6 C7 -159.2(5)
C21 C5 C6 C7 20.3(7)
C4 C5 C6 N2 9.6(7)
C21 C5 C6 N2 -170.8(4)
N2 C6 C7 C8 1.3(5)
C5 C6 C7 C8 171.4(5)
C6 C7 C8 C9 -1.2(6)
C6 N2 C9 C8 0.3(5)
C6 N2 C9 C10 179.9(4)
C7 C8 C9 N2 0.6(5)
C7 C8 C9 C10 -179.0(4)
N2 C9 C10 C27 -137.5(4)
C8 C9 C10 C27 42.0(7)
N2 C9 C10 C11 41.3(5)
C8 C9 C10 C11 -139.2(5)
C14 N3 C11 C12 -0.3(5)
C14 N3 C11 C10 -179.4(3)
C27 C10 C11 N3 129.7(4)
C9 C10 C11 N3 -49.2(5)
C27 C10 C11 C12 -49.2(6)
C9 C10 C11 C12 131.9(4)
N3 C11 C12 C13 1.7(5)
C10 C11 C12 C13 -179.3(4)
C11 C12 C13 C14 -2.3(5)
C11 N3 C14 C15 175.2(4)
C11 N3 C14 C13 -1.1(4)
C12 C13 C14 C15 -174.1(4)
C12 C13 C14 N3 2.2(5)
N3 C14 C15 C16 -5.4(6)
C13 C14 C15 C16 170.2(4)
N3 C14 C15 C41 174.9(4)
C13 C14 C15 C41 -9.5(6)
C19 N4 C16 C17 0.2(5)
C19 N4 C16 C15 -176.7(4)
C14 C15 C16 N4 -0.7(6)
C41 C15 C16 N4 178.9(4)
C14 C15 C16 C17 -176.9(4)
C41 C15 C16 C17 2.8(7)
N4 C16 C17 C18 -0.2(5)
C15 C16 C17 C18 176.4(4)
C16 C17 C18 C19 0.1(5)
C16 N4 C19 C18 -0.1(5)
C16 N4 C19 C20 -175.4(4)
C17 C18 C19 N4 0.0(5)
C17 C18 C19 C20 174.7(4)
N1 C1 C20 C47 120.8(4)
C2 C1 C20 C47 -59.7(6)
N1 C1 C20 C19 -59.6(5)
C2 C1 C20 C19 119.9(5)
N4 C19 C20 C47 -124.9(4)
C18 C19 C20 C47 61.0(6)
N4 C19 C20 C1 55.6(5)
C18 C19 C20 C1 -118.6(5)
C4 C5 C21 C26 -127.2(5)
C6 C5 C21 C26 53.3(6)
C4 C5 C21 C22 53.9(6)
C6 C5 C21 C22 -125.7(5)
C26 C21 C22 C23 0.5(7)
C5 C21 C22 C23 179.5(5)
C21 C22 C23 C24 1.5(8)
C22 C23 C24 C25 -1.7(8)
C23 C24 C25 C26 -0.2(8)
C22 C21 C26 C25 -2.4(7)
C5 C21 C26 C25 178.6(4)
C24 C25 C26 C21 2.2(7)
C9 C10 C27 C32 179.0(4)
C11 C10 C27 C32 0.2(6)
C9 C10 C27 C28 4.9(6)
C11 C10 C27 C28 -173.9(4)
C10 C27 C28 C29 -177.9(4)
C32 C27 C28 C29 7.6(6)
C27 C28 C29 C30 4.5(7)
C27 C28 C29 C33 -172.4(5)
C28 C29 C30 O1 166.0(4)
C33 C29 C30 O1 -17.0(7)
C28 C29 C30 C31 -16.2(6)
C33 C29 C30 C31 160.8(4)
O1 C30 C31 C32 -166.2(4)
C29 C30 C31 C32 16.1(6)
O1 C30 C31 C37 13.4(6)
C29 C30 C31 C37 -164.4(4)
C30 C31 C32 C27 -4.0(6)
C37 C31 C32 C27 176.4(4)
C10 C27 C32 C31 177.7(4)
C28 C27 C32 C31 -7.9(6)
C28 C29 C33 C35 0.8(8)
C30 C29 C33 C35 -176.1(5)
C28 C29 C33 C34 121.6(6)
C30 C29 C33 C34 -55.3(7)
C28 C29 C33 C36 -119.0(6)
C30 C29 C33 C36 64.2(6)
C32 C31 C37 C39 -5.9(6)
C30 C31 C37 C39 174.6(4)
C32 C31 C37 C38 112.6(5)
C30 C31 C37 C38 -67.0(5)
C32 C31 C37 C40 -125.4(5)
C30 C31 C37 C40 55.0(5)
C14 C15 C41 C42 -54.2(6)
C16 C15 C41 C42 126.1(5)
C14 C15 C41 C46 126.3(5)
C16 C15 C41 C46 -53.4(6)
C46 C41 C42 C43 -0.7(7)
C15 C41 C42 C43 179.9(5)
C41 C42 C43 C44 -0.1(8)
C42 C43 C44 C45 -0.3(8)
C43 C44 C45 C46 1.5(8)
C44 C45 C46 C41 -2.3(7)
C42 C41 C46 C45 1.8(7)
C15 C41 C46 C45 -178.7(4)
C1 C20 C47 C52 -2.1(6)
C19 C20 C47 C52 178.4(4)
C1 C20 C47 C48 -176.1(4)
C19 C20 C47 C48 4.3(6)
C20 C47 C48 C49 175.3(4)
C52 C47 C48 C49 1.0(6)
C47 C48 C49 C50 0.1(7)
C47 C48 C49 C53 -176.0(4)
C48 C49 C50 O2 177.6(5)
C53 C49 C50 O2 -6.1(7)
C48 C49 C50 C51 -2.3(6)
C53 C49 C50 C51 174.0(4)
O2 C50 C51 C52 -176.4(4)
C49 C50 C51 C52 3.5(6)
O2 C50 C51 C57 4.5(6)
C49 C50 C51 C57 -175.6(4)
C50 C51 C52 C47 -2.5(6)
C57 C51 C52 C47 176.6(4)
C20 C47 C52 C51 -174.1(4)
C48 C47 C52 C51 0.3(6)
C48 C49 C53 C55 -2.6(7)
C50 C49 C53 C55 -178.7(5)
C48 C49 C53 C54 116.8(5)
C50 C49 C53 C54 -59.4(6)
C48 C49 C53 C56 -120.6(5)
C50 C49 C53 C56 63.3(6)
C52 C51 C57 C59 1.8(5)
C50 C51 C57 C59 -179.1(4)
C52 C51 C57 C60 -117.7(4)
C50 C51 C57 C60 61.4(5)
C52 C51 C57 C58 120.9(4)
C50 C51 C57 C58 -60.1(5)
C66 C61 C62 C63 -1.5(8)
C61 C62 C63 C64 0.0(9)
C62 C63 C64 C65 1.7(9)
C63 C64 C65 C66 -1.9(8)
C64 C65 C66 C61 0.4(8)
C62 C61 C66 C65 1.4(8)

loop_
_cod_related_entry_id
_cod_related_entry_database
_cod_related_entry_code
1 ChemSpider 30660277
